data_7151703
loop_
_publ_author_name
'Smith, Catherine J.'
'Nikbin, Nikzad'
'Ley, Steven V.'
'Lange, Heiko'
'Baxendale, Ian R.'

_publ_section_title
;
 A fully automated, multistep flow synthesis of
 5-amino-4-cyano-1,2,3-triazoles.
;
_journal_issue 6
_journal_name_full 'Organic &amp; biomolecular chemistry'
_journal_page_first 1938
_journal_page_last 1947
_journal_paper_doi 10.1039/C0OB00815J
_journal_volume 9
_journal_year 2011
_chemical_formula_moiety 'C12 H13 N5'
_chemical_formula_sum 'C12 H13 N5'
_chemical_formula_weight 227.27
_chemical_name_systematic
;
?
;
_space_group_IT_number 15
_symmetry_cell_setting monoclinic
_symmetry_space_group_name_Hall '-C 2yc'
_symmetry_space_group_name_H-M 'C 1 2/c 1'
_atom_sites_solution_hydrogens geom
_atom_sites_solution_primary direct
_atom_sites_solution_secondary difmap
_audit_creation_method SHELXL-97
_cell_angle_alpha 90.00
_cell_angle_beta 106.375(2)
_cell_angle_gamma 90.00
_cell_formula_units_Z 8
_cell_length_a 33.4277(8)
_cell_length_b 6.1102(2)
_cell_length_c 12.4082(3)
_cell_measurement_reflns_used 8116
_cell_measurement_temperature 180(2)
_cell_measurement_theta_max 31.00
_cell_measurement_theta_min 1.00
_cell_volume 2431.57(12)
_computing_cell_refinement 'HKL Scalepack (Otwinowski & Minor 1997)'
_computing_data_collection 'Collect (Nonius B.V. 1998)'
_computing_data_reduction
;
HKL Denzo and Scalepack (Otwinowski & Minor 1997)
;
_computing_publication_material 'SHELXL-97 (Sheldrick 1997)'
_computing_structure_refinement 'SHELXL-97 (Sheldrick 1997)'
_computing_structure_solution 'SIR-92 (Altomare et al. 1994)'
_diffrn_ambient_temperature 180(2)
_diffrn_measured_fraction_theta_full 0.988
_diffrn_measured_fraction_theta_max 0.988
_diffrn_measurement_device_type 'Nonius Kappa CCD'
_diffrn_measurement_method 'Thin slice \w and \f scans'
_diffrn_radiation_source 'fine-focus sealed tube'
_diffrn_radiation_type MoK\a
_diffrn_radiation_wavelength 0.71073
_diffrn_reflns_av_R_equivalents 0.0436
_diffrn_reflns_av_sigmaI/netI 0.0414
_diffrn_reflns_limit_h_max 47
_diffrn_reflns_limit_h_min -48
_diffrn_reflns_limit_k_max 8
_diffrn_reflns_limit_k_min -7
_diffrn_reflns_limit_l_max 17
_diffrn_reflns_limit_l_min -17
_diffrn_reflns_number 12156
_diffrn_reflns_theta_full 31.01
_diffrn_reflns_theta_max 31.01
_diffrn_reflns_theta_min 3.64
_exptl_absorpt_coefficient_mu 0.080
_exptl_absorpt_correction_T_max 1.007
_exptl_absorpt_correction_T_min 0.807
_exptl_absorpt_correction_type multi-scan
_exptl_absorpt_process_details
;
multi-scan from symmetry-related measurements
Sortav (Blessing 1995)
;
_exptl_crystal_colour colourless
_exptl_crystal_density_diffrn 1.242
_exptl_crystal_density_method 'not measured'
_exptl_crystal_description block
_exptl_crystal_F_000 960
_exptl_crystal_size_max 0.42
_exptl_crystal_size_mid 0.14
_exptl_crystal_size_min 0.05
_refine_diff_density_max 0.292
_refine_diff_density_min -0.323
_refine_diff_density_rms 0.044
_refine_ls_extinction_method none
_refine_ls_goodness_of_fit_ref 1.088
_refine_ls_hydrogen_treatment constr
_refine_ls_matrix_type full
_refine_ls_number_parameters 156
_refine_ls_number_reflns 3828
_refine_ls_number_restraints 0
_refine_ls_restrained_S_all 1.088
_refine_ls_R_factor_all 0.0681
_refine_ls_R_factor_gt 0.0470
_refine_ls_shift/su_max 0.000
_refine_ls_shift/su_mean 0.000
_refine_ls_structure_factor_coef Fsqd
_refine_ls_weighting_details 'calc w=1/[\s^2^(Fo^2^)+(0.0734P)^2^+0.3676P] where P=(Fo^2^+2Fc^2^)/3'
_refine_ls_weighting_scheme calc
_refine_ls_wR_factor_gt 0.1327
_refine_ls_wR_factor_ref 0.1412
_reflns_number_gt 2729
_reflns_number_total 3828
_reflns_threshold_expression >2sigma(I)
_cod_data_source_file C0OB00815J.TXT
_cod_data_source_block sl1007
_cod_original_cell_volume 2431.57(11)
_cod_original_sg_symbol_H-M C2/c
_cod_database_code 7151703

loop_
_symmetry_equiv_pos_as_xyz
'x, y, z'
'-x, y, -z+1/2'
'x+1/2, y+1/2, z'
'-x+1/2, y+1/2, -z+1/2'
'-x, -y, -z'
'x, -y, z-1/2'
'-x+1/2, -y+1/2, -z'
'x+1/2, -y+1/2, z-1/2'

loop_
_atom_site_label
_atom_site_type_symbol
_atom_site_fract_x
_atom_site_fract_y
_atom_site_fract_z
_atom_site_U_iso_or_equiv
_atom_site_adp_type
_atom_site_occupancy
_atom_site_symmetry_multiplicity
_atom_site_calc_flag
_atom_site_refinement_flags
_atom_site_disorder_assembly
_atom_site_disorder_group
N1 N 0.08895(3) 0.59533(16) 0.01008(7) 0.0262(2) Uani 1 1 d . . .
N2 N 0.09147(3) 0.67727(17) 0.11573(8) 0.0334(2) Uani 1 1 d . . .
N3 N 0.06690(3) 0.56027(18) 0.15649(8) 0.0322(2) Uani 1 1 d . . .
N4 N 0.00050(3) 0.1046(2) 0.11991(9) 0.0411(3) Uani 1 1 d . . .
N5 N 0.05296(3) 0.31554(18) -0.11273(8) 0.0356(3) Uani 1 1 d . . .
H5A H 0.0647 0.3529 -0.1652 0.043 Uiso 1 1 calc R . .
H5B H 0.0352 0.2060 -0.1241 0.043 Uiso 1 1 calc R . .
C1 C 0.06215(3) 0.42526(18) -0.01564(8) 0.0248(2) Uani 1 1 d . . .
C2 C 0.04823(3) 0.4023(2) 0.07976(8) 0.0271(2) Uani 1 1 d . . .
C3 C 0.02155(3) 0.2405(2) 0.10240(8) 0.0301(3) Uani 1 1 d . . .
C4 C 0.11610(3) 0.67745(18) -0.05204(8) 0.0261(2) Uani 1 1 d . . .
C5 C 0.15818(3) 0.6185(2) -0.01935(9) 0.0286(2) Uani 1 1 d . . .
C6 C 0.18284(4) 0.7033(2) -0.08341(10) 0.0372(3) Uani 1 1 d . . .
H6 H 0.2117 0.6675 -0.0640 0.045 Uiso 1 1 calc R . .
C7 C 0.16623(4) 0.8386(2) -0.17483(10) 0.0406(3) Uani 1 1 d . . .
H7 H 0.1838 0.8938 -0.2169 0.049 Uiso 1 1 calc R . .
C8 C 0.12459(4) 0.8937(2) -0.20529(10) 0.0393(3) Uani 1 1 d . . .
H8 H 0.1134 0.9866 -0.2680 0.047 Uiso 1 1 calc R . .
C9 C 0.09909(4) 0.8123(2) -0.14355(9) 0.0330(3) Uani 1 1 d . . .
H9 H 0.0703 0.8485 -0.1638 0.040 Uiso 1 1 calc R . .
C10 C 0.17687(4) 0.4704(2) 0.08049(9) 0.0341(3) Uani 1 1 d . . .
H10 H 0.1537 0.4256 0.1121 0.041 Uiso 1 1 calc R . .
C11 C 0.20840(7) 0.5933(4) 0.17145(15) 0.0867(8) Uani 1 1 d . . .
H11A H 0.2192 0.4969 0.2363 0.130 Uiso 1 1 calc R . .
H11B H 0.1950 0.7209 0.1943 0.130 Uiso 1 1 calc R . .
H11C H 0.2314 0.6417 0.1428 0.130 Uiso 1 1 calc R . .
C11' C 0.19445(10) 0.2656(4) 0.04498(18) 0.1058(10) Uani 1 1 d . . .
H11D H 0.2044 0.1685 0.1099 0.159 Uiso 1 1 calc R . .
H11E H 0.2177 0.3034 0.0151 0.159 Uiso 1 1 calc R . .
H11F H 0.1727 0.1911 -0.0132 0.159 Uiso 1 1 calc R . .

loop_
_atom_site_aniso_label
_atom_site_aniso_U_11
_atom_site_aniso_U_22
_atom_site_aniso_U_33
_atom_site_aniso_U_23
_atom_site_aniso_U_13
_atom_site_aniso_U_12
N1 0.0296(4) 0.0296(5) 0.0212(4) -0.0024(3) 0.0098(3) -0.0032(4)
N2 0.0404(5) 0.0376(6) 0.0254(4) -0.0084(4) 0.0143(4) -0.0066(4)
N3 0.0354(5) 0.0376(6) 0.0262(4) -0.0043(4) 0.0128(4) -0.0037(4)
N4 0.0466(6) 0.0482(7) 0.0338(5) -0.0049(5) 0.0201(4) -0.0127(5)
N5 0.0467(6) 0.0387(6) 0.0254(4) -0.0070(4) 0.0167(4) -0.0161(5)
C1 0.0257(5) 0.0268(6) 0.0226(4) 0.0009(4) 0.0078(4) 0.0002(4)
C2 0.0278(5) 0.0319(6) 0.0229(5) -0.0005(4) 0.0094(4) -0.0003(4)
C3 0.0306(5) 0.0400(7) 0.0218(5) -0.0013(4) 0.0108(4) -0.0012(5)
C4 0.0305(5) 0.0255(5) 0.0243(5) -0.0025(4) 0.0110(4) -0.0045(4)
C5 0.0305(5) 0.0289(6) 0.0273(5) -0.0014(4) 0.0098(4) -0.0041(5)
C6 0.0340(6) 0.0425(8) 0.0384(6) 0.0004(5) 0.0154(5) -0.0057(5)
C7 0.0496(7) 0.0422(8) 0.0363(6) 0.0015(5) 0.0227(5) -0.0109(6)
C8 0.0534(7) 0.0349(7) 0.0303(6) 0.0061(5) 0.0130(5) -0.0036(6)
C9 0.0367(6) 0.0320(6) 0.0299(5) 0.0021(4) 0.0088(4) 0.0012(5)
C10 0.0307(5) 0.0372(7) 0.0332(6) 0.0043(5) 0.0072(4) 0.0005(5)
C11 0.0960(14) 0.0885(15) 0.0488(9) 0.0230(9) -0.0232(9) -0.0452(12)
C11' 0.190(3) 0.0749(15) 0.0630(12) 0.0242(11) 0.0523(15) 0.0763(17)

loop_
_atom_type_symbol
_atom_type_description
_atom_type_scat_dispersion_real
_atom_type_scat_dispersion_imag
_atom_type_scat_source
C C 0.0033 0.0016 'International Tables Vol C Tables 4.2.6.8 and 6.1.1.4'
H H 0.0000 0.0000 'International Tables Vol C Tables 4.2.6.8 and 6.1.1.4'
N N 0.0061 0.0033 'International Tables Vol C Tables 4.2.6.8 and 6.1.1.4'

loop_
_geom_angle_atom_site_label_1
_geom_angle_atom_site_label_2
_geom_angle_atom_site_label_3
_geom_angle
_geom_angle_site_symmetry_1
_geom_angle_site_symmetry_3
_geom_angle_publ_flag
C1 N1 N2 111.20(8) . . ?
C1 N1 C4 128.27(9) . . ?
N2 N1 C4 120.20(9) . . ?
N3 N2 N1 107.13(9) . . ?
N2 N3 C2 109.33(9) . . ?
C1 N5 H5A 120.0 . . ?
C1 N5 H5B 120.0 . . ?
H5A N5 H5B 120.0 . . ?
N5 C1 N1 124.59(9) . . ?
N5 C1 C2 131.85(10) . . ?
N1 C1 C2 103.57(9) . . ?
N3 C2 C1 108.77(9) . . ?
N3 C2 C3 122.84(9) . . ?
C1 C2 C3 128.28(10) . . ?
N4 C3 C2 178.13(13) . . ?
C9 C4 C5 122.50(10) . . ?
C9 C4 N1 118.09(10) . . ?
C5 C4 N1 119.40(10) . . ?
C6 C5 C4 116.54(11) . . ?
C6 C5 C10 120.82(10) . . ?
C4 C5 C10 122.63(9) . . ?
C7 C6 C5 121.49(12) . . ?
C7 C6 H6 119.3 . . ?
C5 C6 H6 119.3 . . ?
C8 C7 C6 120.72(11) . . ?
C8 C7 H7 119.6 . . ?
C6 C7 H7 119.6 . . ?
C7 C8 C9 119.41(11) . . ?
C7 C8 H8 120.3 . . ?
C9 C8 H8 120.3 . . ?
C4 C9 C8 119.34(11) . . ?
C4 C9 H9 120.3 . . ?
C8 C9 H9 120.3 . . ?
C11' C10 C11 112.67(18) . . ?
C11' C10 C5 111.25(11) . . ?
C11 C10 C5 110.70(11) . . ?
C11' C10 H10 107.3 . . ?
C11 C10 H10 107.3 . . ?
C5 C10 H10 107.3 . . ?
C10 C11 H11A 109.5 . . ?
C10 C11 H11B 109.5 . . ?
H11A C11 H11B 109.5 . . ?
C10 C11 H11C 109.5 . . ?
H11A C11 H11C 109.5 . . ?
H11B C11 H11C 109.5 . . ?
C10 C11' H11D 109.5 . . ?
C10 C11' H11E 109.5 . . ?
H11D C11' H11E 109.5 . . ?
C10 C11' H11F 109.5 . . ?
H11D C11' H11F 109.5 . . ?
H11E C11' H11F 109.5 . . ?

loop_
_geom_bond_atom_site_label_1
_geom_bond_atom_site_label_2
_geom_bond_distance
_geom_bond_site_symmetry_2
_geom_bond_publ_flag
N1 C1 1.3502(14) . ?
N1 N2 1.3835(12) . ?
N1 C4 1.4366(13) . ?
N2 N3 1.2946(14) . ?
N3 C2 1.3758(14) . ?
N4 C3 1.1482(16) . ?
N5 C1 1.3365(13) . ?
N5 H5A 0.8800 . ?
N5 H5B 0.8800 . ?
C1 C2 1.3957(13) . ?
C2 C3 1.4119(16) . ?
C4 C9 1.3882(16) . ?
C4 C5 1.3969(15) . ?
C5 C6 1.3962(16) . ?
C5 C10 1.5190(16) . ?
C6 C7 1.3868(18) . ?
C6 H6 0.9500 . ?
C7 C8 1.3773(19) . ?
C7 H7 0.9500 . ?
C8 C9 1.3891(17) . ?
C8 H8 0.9500 . ?
C9 H9 0.9500 . ?
C10 C11' 1.501(2) . ?
C10 C11 1.509(2) . ?
C10 H10 1.0000 . ?
C11 H11A 0.9800 . ?
C11 H11B 0.9800 . ?
C11 H11C 0.9800 . ?
C11' H11D 0.9800 . ?
C11' H11E 0.9800 . ?
C11' H11F 0.9800 . ?

loop_
_geom_torsion_atom_site_label_1
_geom_torsion_atom_site_label_2
_geom_torsion_atom_site_label_3
_geom_torsion_atom_site_label_4
_geom_torsion
_geom_torsion_site_symmetry_1
_geom_torsion_site_symmetry_2
_geom_torsion_site_symmetry_3
_geom_torsion_site_symmetry_4
_geom_torsion_publ_flag
C1 N1 N2 N3 0.39(13) . . . . ?
C4 N1 N2 N3 -173.57(10) . . . . ?
N1 N2 N3 C2 0.09(13) . . . . ?
N2 N1 C1 N5 178.99(11) . . . . ?
C4 N1 C1 N5 -7.66(18) . . . . ?
N2 N1 C1 C2 -0.67(12) . . . . ?
C4 N1 C1 C2 172.67(10) . . . . ?
N2 N3 C2 C1 -0.51(13) . . . . ?
N2 N3 C2 C3 176.13(11) . . . . ?
N5 C1 C2 N3 -178.92(12) . . . . ?
N1 C1 C2 N3 0.71(12) . . . . ?
N5 C1 C2 C3 4.7(2) . . . . ?
N1 C1 C2 C3 -175.70(11) . . . . ?
N3 C2 C3 N4 -128(4) . . . . ?
C1 C2 C3 N4 48(4) . . . . ?
C1 N1 C4 C9 80.03(15) . . . . ?
N2 N1 C4 C9 -107.15(12) . . . . ?
C1 N1 C4 C5 -99.49(13) . . . . ?
N2 N1 C4 C5 73.32(14) . . . . ?
C9 C4 C5 C6 0.30(17) . . . . ?
N1 C4 C5 C6 179.81(10) . . . . ?
C9 C4 C5 C10 -179.78(11) . . . . ?
N1 C4 C5 C10 -0.28(16) . . . . ?
C4 C5 C6 C7 -0.12(18) . . . . ?
C10 C5 C6 C7 179.96(12) . . . . ?
C5 C6 C7 C8 0.0(2) . . . . ?
C6 C7 C8 C9 -0.1(2) . . . . ?
C5 C4 C9 C8 -0.37(18) . . . . ?
N1 C4 C9 C8 -179.88(11) . . . . ?
C7 C8 C9 C4 0.24(19) . . . . ?
C6 C5 C10 C11' -61.1(2) . . . . ?
C4 C5 C10 C11' 118.97(18) . . . . ?
C6 C5 C10 C11 64.97(17) . . . . ?
C4 C5 C10 C11 -114.94(16) . . . . ?

loop_
_cod_related_entry_id
_cod_related_entry_database
_cod_related_entry_code
1 ChemSpider 30653467
